data_4502702
loop_
_publ_author_name
'Yang, Guo-Ping'
'Wang, Yao-Yu'
'Liu, Ping'
'Fu, Ai-Yun'
'Zhang, Ya-Nan'
'Jin, Jun-Cheng'
'Shi, Qi-Zhen'

_publ_section_title
;
 Formation of Three New Silver(I) Coordination Polymers Involving
 1,2-Phenylenediacetic Acid via the Modulation of Dipyridyl-Containing
 Ligands
;
_journal_issue 3
_journal_name_full 'Crystal Growth &amp; Design'
_journal_page_first 1443
_journal_paper_doi 10.1021/cg901545k
_journal_volume 10
_journal_year 2010
_chemical_formula_moiety 'C30 H32 Ag2 N4 O8'
_chemical_formula_sum 'C30 H32 Ag2 N4 O8'
_chemical_formula_weight 792.34
_chemical_name_systematic
; 
 ? 
;
_space_group_IT_number 14
_symmetry_cell_setting monoclinic
_symmetry_space_group_name_Hall '-P 2ybc'
_symmetry_space_group_name_H-M 'P 1 21/c 1'
_atom_sites_solution_hydrogens geom
_atom_sites_solution_primary direct
_atom_sites_solution_secondary difmap
_audit_creation_method SHELXL-97
_cell_angle_alpha 90.00
_cell_angle_beta 106.038(4)
_cell_angle_gamma 90.00
_cell_formula_units_Z 4
_cell_length_a 10.686(2)
_cell_length_b 18.519(4)
_cell_length_c 15.891(4)
_cell_measurement_reflns_used 1208
_cell_measurement_temperature 273(2)
_cell_measurement_theta_max 20.925
_cell_measurement_theta_min 2.699
_cell_volume 3022.3(12)
_computing_structure_refinement 'SHELXL-97 (Sheldrick, 1997)'
_computing_structure_solution 'SHELXS-97 (Sheldrick, 1990)'
_diffrn_ambient_temperature 273(2)
_diffrn_measured_fraction_theta_full 0.995
_diffrn_measured_fraction_theta_max 0.995
_diffrn_measurement_device_type 'Rigaku RAXIS-RAPID Imaging Plate'
_diffrn_measurement_method \w
_diffrn_radiation_monochromator graphite
_diffrn_radiation_source 'fine-focus sealed tube'
_diffrn_radiation_type MoK\a
_diffrn_radiation_wavelength 0.71073
_diffrn_reflns_av_R_equivalents 0.0658
_diffrn_reflns_av_sigmaI/netI 0.0945
_diffrn_reflns_limit_h_max 10
_diffrn_reflns_limit_h_min -12
_diffrn_reflns_limit_k_max 18
_diffrn_reflns_limit_k_min -22
_diffrn_reflns_limit_l_max 18
_diffrn_reflns_limit_l_min -18
_diffrn_reflns_number 14968
_diffrn_reflns_theta_full 25.10
_diffrn_reflns_theta_max 25.10
_diffrn_reflns_theta_min 1.73
_exptl_absorpt_coefficient_mu 1.353
_exptl_absorpt_correction_T_max 0.8995
_exptl_absorpt_correction_T_min 0.7736
_exptl_absorpt_correction_type multi-scan
_exptl_absorpt_process_details sadabs
_exptl_crystal_colour colorless
_exptl_crystal_density_diffrn 1.741
_exptl_crystal_density_method 'not measured'
_exptl_crystal_description needle
_exptl_crystal_F_000 1592
_exptl_crystal_size_max 0.20
_exptl_crystal_size_mid 0.10
_exptl_crystal_size_min 0.08
_refine_diff_density_max 2.233
_refine_diff_density_min -1.590
_refine_diff_density_rms 0.203
_refine_ls_extinction_method none
_refine_ls_goodness_of_fit_ref 0.913
_refine_ls_hydrogen_treatment constr
_refine_ls_matrix_type full
_refine_ls_number_parameters 397
_refine_ls_number_reflns 5351
_refine_ls_number_restraints 0
_refine_ls_restrained_S_all 0.913
_refine_ls_R_factor_all 0.1240
_refine_ls_R_factor_gt 0.0664
_refine_ls_shift/su_max 0.000
_refine_ls_shift/su_mean 0.000
_refine_ls_structure_factor_coef Fsqd
_refine_ls_weighting_details 'calc w=1/[\s^2^(Fo^2^)+(0.0921P)^2^+0.0200P] where P=(Fo^2^+2Fc^2^)/3'
_refine_ls_weighting_scheme calc
_refine_ls_wR_factor_gt 0.1530
_refine_ls_wR_factor_ref 0.1703
_reflns_number_gt 2506
_reflns_number_total 5351
_reflns_threshold_expression >2sigma(I)
_cod_data_source_file cg901545k_si_004.cif
_cod_data_source_block 1
_cod_depositor_comments
;
The following automatic conversions were performed:

'_symmetry_cell_setting' value 'Monoclinic' changed to 'monoclinic'
according to /home/saulius/struct/CIF-dictionaries/cif_core.dic
dictionary named 'cif_core.dic' version 2.4.2 from 2011-04-26.

Automatic conversion script
Id: cif_fix_values 1715 2011-07-08 13:25:40Z adriana 
;
_cod_original_cell_volume 3022.1(12)
_cod_original_sg_symbol_H-M P2(1)/c
_cod_database_code 4502702

loop_
_symmetry_equiv_pos_as_xyz
'x, y, z'
'-x, y+1/2, -z+1/2'
'-x, -y, -z'
'x, -y-1/2, z-1/2'

loop_
_atom_site_label
_atom_site_type_symbol
_atom_site_fract_x
_atom_site_fract_y
_atom_site_fract_z
_atom_site_U_iso_or_equiv
_atom_site_adp_type
_atom_site_occupancy
_atom_site_symmetry_multiplicity
_atom_site_calc_flag
_atom_site_refinement_flags
Ag1 Ag 0.39983(6) 0.26885(4) 0.71495(4) 0.0565(3) Uani 1 1 d .
Ag2 Ag 0.57179(6) 0.24260(4) 0.58785(4) 0.0585(3) Uani 1 1 d .
O1 O 0.4554(6) 0.1390(3) 0.6336(4) 0.0582(15) Uani 1 1 d .
O2 O 0.6152(6) 0.0887(3) 0.5890(4) 0.0693(18) Uani 1 1 d .
O3 O 0.6149(5) -0.0939(3) 0.7681(4) 0.0587(16) Uani 1 1 d .
O4 O 0.4858(6) -0.1152(3) 0.8504(4) 0.0587(16) Uani 1 1 d .
N1 N 0.5805(6) 0.2558(3) 0.8212(4) 0.0448(17) Uani 1 1 d .
N2 N 1.2034(6) 0.2377(3) 1.1261(4) 0.0496(18) Uani 1 1 d .
N3 N 0.3975(6) 0.2532(3) 0.4737(4) 0.0484(18) Uani 1 1 d .
N4 N -0.2262(6) 0.2490(3) 0.1716(4) 0.0447(17) Uani 1 1 d .
O5 O 0.9240(7) 0.0270(4) 0.8767(5) 0.107(3) Uani 1 1 d .
H5C H 0.9323 0.0169 0.8296 0.128 Uiso 1 1 d R
H5D H 0.9962 0.0215 0.9079 0.128 Uiso 1 1 d R
H6D H 0.8390 -0.0019 -0.0303 0.128 Uiso 1 1 d R
O6 O 0.8244(8) -0.0096(4) 0.0161(5) 0.118(3) Uani 1 1 d .
O7 O 0.2155(6) 0.0112(3) 0.2947(4) 0.086(2) Uani 1 1 d .
H7D H 0.2702 0.0344 0.2813 0.103 Uiso 1 1 d R
H7C H 0.2479 -0.0157 0.3341 0.103 Uiso 1 1 d R
H8C H 0.5879 0.0893 0.0594 0.103 Uiso 1 1 d R
H8D H 0.5967 0.0294 0.0179 0.103 Uiso 1 1 d R
O8 O 0.6083(10) 0.0727(6) 0.0180(5) 0.185(5) Uani 1 1 d .
H6C H 0.7952 0.0251 0.0323 0.222 Uiso 1 1 d R
C1 C 0.5104(8) 0.0864(5) 0.6087(5) 0.048(2) Uani 1 1 d .
C2 C 0.4412(7) 0.0138(4) 0.6004(5) 0.050(2) Uani 1 1 d .
H2A H 0.4081 0.0023 0.5387 0.060 Uiso 1 1 calc R
H2B H 0.5047 -0.0228 0.6268 0.060 Uiso 1 1 calc R
C3 C 0.3303(7) 0.0092(4) 0.6414(5) 0.044(2) Uani 1 1 d .
C4 C 0.2061(8) 0.0075(4) 0.5878(6) 0.057(2) Uani 1 1 d .
H4 H 0.1922 0.0078 0.5274 0.068 Uiso 1 1 calc R
C5 C 0.0977(9) 0.0053(5) 0.6231(7) 0.065(3) Uani 1 1 d .
H5 H 0.0134 0.0044 0.5861 0.078 Uiso 1 1 calc R
C6 C 0.1179(10) 0.0046(4) 0.7106(8) 0.071(3) Uani 1 1 d .
H6 H 0.0470 0.0025 0.7337 0.085 Uiso 1 1 calc R
C7 C 0.2430(9) 0.0069(4) 0.7666(6) 0.057(2) Uani 1 1 d .
H7 H 0.2558 0.0075 0.8270 0.069 Uiso 1 1 calc R
C8 C 0.3505(8) 0.0083(4) 0.7316(6) 0.050(2) Uani 1 1 d .
C9 C 0.4858(7) 0.0052(4) 0.7942(5) 0.047(2) Uani 1 1 d .
H9A H 0.4845 0.0251 0.8504 0.057 Uiso 1 1 calc R
H9B H 0.5449 0.0340 0.7714 0.057 Uiso 1 1 calc R
C10 C 0.5337(8) -0.0730(4) 0.8060(5) 0.044(2) Uani 1 1 d .
C11 C 0.6515(8) 0.1953(4) 0.8310(5) 0.049(2) Uani 1 1 d .
H11 H 0.6195 0.1561 0.7948 0.059 Uiso 1 1 calc R
C12 C 0.7711(8) 0.1887(4) 0.8932(5) 0.045(2) Uani 1 1 d .
H12 H 0.8164 0.1453 0.8992 0.054 Uiso 1 1 calc R
C13 C 0.8236(7) 0.2474(4) 0.9468(5) 0.042(2) Uani 1 1 d .
C14 C 0.7480(8) 0.3086(4) 0.9351(5) 0.050(2) Uani 1 1 d .
H14 H 0.7771 0.3487 0.9703 0.061 Uiso 1 1 calc R
C15 C 0.6299(7) 0.3116(4) 0.8724(5) 0.046(2) Uani 1 1 d .
H15 H 0.5827 0.3545 0.8655 0.055 Uiso 1 1 calc R
C16 C 0.9533(7) 0.2442(4) 1.0088(5) 0.042(2) Uani 1 1 d .
C17 C 1.0025(7) 0.1799(4) 1.0516(5) 0.050(2) Uani 1 1 d .
H17 H 0.9528 0.1379 1.0420 0.060 Uiso 1 1 calc R
C18 C 1.1254(8) 0.1801(4) 1.1079(5) 0.050(2) Uani 1 1 d .
H18 H 1.1569 0.1369 1.1355 0.060 Uiso 1 1 calc R
C19 C 1.1546(8) 0.2996(4) 1.0835(5) 0.048(2) Uani 1 1 d .
H19 H 1.2065 0.3408 1.0937 0.058 Uiso 1 1 calc R
C20 C 1.0341(7) 0.3042(4) 1.0270(5) 0.045(2) Uani 1 1 d .
H20 H 1.0052 0.3481 1.0001 0.053 Uiso 1 1 calc R
C21 C 0.3511(7) 0.1924(4) 0.4305(5) 0.045(2) Uani 1 1 d .
H21 H 0.4010 0.1506 0.4437 0.053 Uiso 1 1 calc R
C22 C 0.2321(7) 0.1888(4) 0.3668(5) 0.046(2) Uani 1 1 d .
H22 H 0.2045 0.1462 0.3364 0.055 Uiso 1 1 calc R
C23 C 0.1540(7) 0.2520(4) 0.3497(4) 0.0398(19) Uani 1 1 d .
C24 C 0.2024(8) 0.3134(4) 0.3959(5) 0.051(2) Uani 1 1 d .
H24 H 0.1536 0.3557 0.3867 0.061 Uiso 1 1 calc R
C25 C 0.3229(8) 0.3122(4) 0.4557(5) 0.051(2) Uani 1 1 d .
H25 H 0.3542 0.3547 0.4853 0.062 Uiso 1 1 calc R
C26 C 0.0233(8) 0.2495(4) 0.2864(5) 0.043(2) Uani 1 1 d .
C27 C -0.0550(7) 0.1884(4) 0.2747(5) 0.051(2) Uani 1 1 d .
H27 H -0.0246 0.1466 0.3062 0.061 Uiso 1 1 calc R
C28 C -0.1771(7) 0.1894(4) 0.2166(5) 0.046(2) Uani 1 1 d .
H28 H -0.2272 0.1476 0.2083 0.055 Uiso 1 1 calc R
C29 C -0.1508(8) 0.3077(4) 0.1826(5) 0.048(2) Uani 1 1 d .
H29 H -0.1831 0.3487 0.1501 0.058 Uiso 1 1 calc R
C30 C -0.0295(8) 0.3106(4) 0.2389(5) 0.048(2) Uani 1 1 d .
H30 H 0.0181 0.3533 0.2457 0.058 Uiso 1 1 calc R

loop_
_atom_site_aniso_label
_atom_site_aniso_U_11
_atom_site_aniso_U_22
_atom_site_aniso_U_33
_atom_site_aniso_U_23
_atom_site_aniso_U_13
_atom_site_aniso_U_12
Ag1 0.0250(4) 0.0714(5) 0.0555(5) -0.0027(3) -0.0186(3) 0.0009(3)
Ag2 0.0229(4) 0.0778(5) 0.0563(5) 0.0073(3) -0.0200(3) -0.0043(3)
O1 0.053(4) 0.049(4) 0.065(4) 0.001(3) 0.005(3) -0.008(3)
O2 0.039(4) 0.087(5) 0.077(5) -0.003(3) 0.008(3) -0.023(3)
O3 0.034(4) 0.062(4) 0.072(4) -0.001(3) 0.003(3) 0.011(3)
O4 0.060(4) 0.058(4) 0.052(4) 0.010(3) 0.006(3) 0.003(3)
N1 0.026(4) 0.054(4) 0.043(4) -0.002(3) -0.009(3) -0.002(3)
N2 0.021(4) 0.063(5) 0.054(4) 0.006(4) -0.008(3) 0.006(3)
N3 0.019(4) 0.062(5) 0.051(4) 0.002(3) -0.011(3) 0.002(3)
N4 0.022(4) 0.062(5) 0.041(4) 0.002(3) -0.006(3) 0.004(3)
O5 0.089(6) 0.140(7) 0.084(5) 0.001(5) 0.013(5) 0.017(5)
O6 0.083(6) 0.164(8) 0.105(6) 0.009(5) 0.022(5) 0.012(5)
O7 0.041(4) 0.092(5) 0.118(6) 0.008(4) 0.012(4) -0.003(3)
O8 0.190(11) 0.294(12) 0.072(6) 0.023(7) 0.039(7) 0.157(9)
C1 0.039(6) 0.055(6) 0.036(5) 0.010(4) -0.013(4) -0.008(4)
C2 0.035(5) 0.061(6) 0.050(5) 0.001(4) 0.006(4) -0.005(4)
C3 0.025(5) 0.050(5) 0.051(5) -0.001(4) -0.001(4) 0.001(3)
C4 0.038(6) 0.065(6) 0.055(6) 0.000(4) -0.008(5) -0.011(4)
C5 0.024(5) 0.073(6) 0.084(7) 0.004(6) -0.010(5) -0.001(4)
C6 0.049(7) 0.060(6) 0.109(9) 0.009(6) 0.032(7) 0.008(5)
C7 0.052(6) 0.053(5) 0.059(6) 0.004(4) 0.004(5) 0.016(4)
C8 0.044(6) 0.049(5) 0.051(6) 0.004(4) 0.003(5) 0.003(4)
C9 0.042(5) 0.050(5) 0.040(5) -0.005(4) -0.007(4) -0.001(4)
C10 0.038(5) 0.043(5) 0.038(5) 0.000(4) -0.013(4) 0.005(4)
C11 0.036(5) 0.041(5) 0.054(5) -0.010(4) -0.014(4) 0.000(4)
C12 0.040(5) 0.044(5) 0.039(5) -0.003(4) -0.008(4) 0.006(4)
C13 0.021(4) 0.049(5) 0.047(5) 0.005(4) -0.005(4) 0.006(3)
C14 0.040(5) 0.059(6) 0.044(5) -0.022(4) -0.002(4) 0.000(4)
C15 0.026(5) 0.045(5) 0.055(5) -0.008(4) -0.011(4) 0.006(4)
C16 0.027(5) 0.052(5) 0.041(5) 0.001(4) -0.003(4) -0.005(4)
C17 0.026(5) 0.054(5) 0.053(5) 0.012(4) -0.016(4) -0.003(4)
C18 0.029(5) 0.054(5) 0.054(5) 0.011(4) -0.010(4) -0.002(4)
C19 0.040(5) 0.052(5) 0.046(5) 0.001(4) 0.000(4) -0.005(4)
C20 0.024(5) 0.053(5) 0.047(5) -0.003(4) -0.006(4) 0.000(4)
C21 0.031(5) 0.056(5) 0.040(5) 0.001(4) -0.002(4) 0.009(4)
C22 0.030(5) 0.047(5) 0.053(5) -0.005(4) -0.001(4) -0.002(4)
C23 0.030(5) 0.055(5) 0.023(4) -0.003(4) -0.012(3) 0.005(4)
C24 0.041(5) 0.046(5) 0.053(5) 0.001(4) -0.008(4) 0.003(4)
C25 0.031(5) 0.061(6) 0.047(5) 0.003(4) -0.015(4) -0.002(4)
C26 0.027(5) 0.056(5) 0.041(5) 0.002(4) 0.001(4) -0.001(4)
C27 0.031(5) 0.051(5) 0.059(6) 0.002(4) -0.007(4) -0.002(4)
C28 0.026(5) 0.049(5) 0.050(5) -0.004(4) -0.010(4) -0.006(4)
C29 0.035(5) 0.054(5) 0.048(5) 0.011(4) -0.003(4) -0.001(4)
C30 0.031(5) 0.055(5) 0.047(5) 0.009(4) -0.010(4) 0.005(4)

loop_
_atom_type_symbol
_atom_type_description
_atom_type_scat_dispersion_real
_atom_type_scat_dispersion_imag
_atom_type_scat_source
C C 0.0033 0.0016 'International Tables Vol C Tables 4.2.6.8 and 6.1.1.4'
H H 0.0000 0.0000 'International Tables Vol C Tables 4.2.6.8 and 6.1.1.4'
N N 0.0061 0.0033 'International Tables Vol C Tables 4.2.6.8 and 6.1.1.4'
O O 0.0106 0.0060 'International Tables Vol C Tables 4.2.6.8 and 6.1.1.4'
Ag Ag -0.8971 1.1015 'International Tables Vol C Tables 4.2.6.8 and 6.1.1.4'

loop_
_geom_angle_atom_site_label_1
_geom_angle_atom_site_label_2
_geom_angle_atom_site_label_3
_geom_angle
_geom_angle_site_symmetry_1
_geom_angle_site_symmetry_3
N2 Ag1 N1 166.6(2) 4_465 .
N2 Ag1 O3 92.7(2) 4_465 2_656
N1 Ag1 O3 95.4(2) . 2_656
N2 Ag1 Ag2 101.84(18) 4_465 .
N1 Ag1 Ag2 86.01(18) . .
O3 Ag1 Ag2 106.64(13) 2_656 .
N4 Ag2 N3 161.2(2) 4_666 .
N4 Ag2 O1 111.2(2) 4_666 .
N3 Ag2 O1 86.2(2) . .
N4 Ag2 Ag1 104.59(17) 4_666 .
N3 Ag2 Ag1 90.21(18) . .
O1 Ag2 Ag1 60.16(14) . .
C1 O1 Ag2 101.0(5) . .
C10 O3 Ag1 100.7(5) . 2_646
C15 N1 C11 117.6(7) . .
C15 N1 Ag1 120.0(5) . .
C11 N1 Ag1 122.1(5) . .
C18 N2 C19 115.8(7) . .
C18 N2 Ag1 121.7(5) . 4_666
C19 N2 Ag1 122.4(5) . 4_666
C25 N3 C21 117.6(7) . .
C25 N3 Ag2 124.3(5) . .
C21 N3 Ag2 116.8(5) . .
C28 N4 C29 117.9(7) . .
C28 N4 Ag2 123.6(5) . 4_465
C29 N4 Ag2 118.4(5) . 4_465
H5C O5 H5D 102.4 . .
H6D O6 H6C 110.5 . .
H7D O7 H7C 110.6 . .
H8C O8 H8D 107.7 . .
O2 C1 O1 125.7(8) . .
O2 C1 C2 117.3(8) . .
O1 C1 C2 117.0(8) . .
C3 C2 C1 115.8(7) . .
C3 C2 H2A 108.3 . .
C1 C2 H2A 108.3 . .
C3 C2 H2B 108.3 . .
C1 C2 H2B 108.3 . .
H2A C2 H2B 107.4 . .
C4 C3 C8 119.3(8) . .
C4 C3 C2 118.6(7) . .
C8 C3 C2 122.1(7) . .
C3 C4 C5 120.9(8) . .
C3 C4 H4 119.6 . .
C5 C4 H4 119.6 . .
C6 C5 C4 119.5(9) . .
C6 C5 H5 120.3 . .
C4 C5 H5 120.3 . .
C5 C6 C7 121.0(9) . .
C5 C6 H6 119.5 . .
C7 C6 H6 119.5 . .
C6 C7 C8 119.5(9) . .
C6 C7 H7 120.2 . .
C8 C7 H7 120.2 . .
C3 C8 C7 119.8(8) . .
C3 C8 C9 121.8(8) . .
C7 C8 C9 118.4(8) . .
C8 C9 C10 110.1(6) . .
C8 C9 H9A 109.6 . .
C10 C9 H9A 109.6 . .
C8 C9 H9B 109.6 . .
C10 C9 H9B 109.6 . .
H9A C9 H9B 108.2 . .
O3 C10 O4 121.7(7) . .
O3 C10 C9 119.2(8) . .
O4 C10 C9 118.9(8) . .
N1 C11 C12 122.5(7) . .
N1 C11 H11 118.7 . .
C12 C11 H11 118.7 . .
C13 C12 C11 120.0(7) . .
C13 C12 H12 120.0 . .
C11 C12 H12 120.0 . .
C14 C13 C12 115.9(7) . .
C14 C13 C16 122.5(7) . .
C12 C13 C16 121.6(7) . .
C13 C14 C15 121.3(7) . .
C13 C14 H14 119.3 . .
C15 C14 H14 119.3 . .
N1 C15 C14 122.7(7) . .
N1 C15 H15 118.7 . .
C14 C15 H15 118.7 . .
C20 C16 C17 116.8(7) . .
C20 C16 C13 121.8(7) . .
C17 C16 C13 121.3(7) . .
C18 C17 C16 118.6(7) . .
C18 C17 H17 120.7 . .
C16 C17 H17 120.7 . .
N2 C18 C17 124.9(7) . .
N2 C18 H18 117.5 . .
C17 C18 H18 117.5 . .
C20 C19 N2 123.1(7) . .
C20 C19 H19 118.4 . .
N2 C19 H19 118.4 . .
C19 C20 C16 120.7(7) . .
C19 C20 H20 119.6 . .
C16 C20 H20 119.6 . .
N3 C21 C22 123.2(7) . .
N3 C21 H21 118.4 . .
C22 C21 H21 118.4 . .
C21 C22 C23 118.1(7) . .
C21 C22 H22 121.0 . .
C23 C22 H22 121.0 . .
C24 C23 C22 117.7(7) . .
C24 C23 C26 122.3(7) . .
C22 C23 C26 120.0(7) . .
C25 C24 C23 119.9(7) . .
C25 C24 H24 120.1 . .
C23 C24 H24 120.1 . .
N3 C25 C24 123.5(7) . .
N3 C25 H25 118.2 . .
C24 C25 H25 118.2 . .
C30 C26 C27 116.8(7) . .
C30 C26 C23 120.6(7) . .
C27 C26 C23 122.5(7) . .
C26 C27 C28 120.3(7) . .
C26 C27 H27 119.9 . .
C28 C27 H27 119.9 . .
N4 C28 C27 121.9(7) . .
N4 C28 H28 119.1 . .
C27 C28 H28 119.1 . .
N4 C29 C30 123.4(7) . .
N4 C29 H29 118.3 . .
C30 C29 H29 118.3 . .
C29 C30 C26 119.7(8) . .
C29 C30 H30 120.1 . .
C26 C30 H30 120.1 . .

loop_
_geom_bond_atom_site_label_1
_geom_bond_atom_site_label_2
_geom_bond_distance
_geom_bond_site_symmetry_2
Ag1 N2 2.186(6) 4_465
Ag1 N1 2.199(6) .
Ag1 O3 2.566(6) 2_656
Ag1 Ag2 3.1213(11) .
Ag2 N4 2.206(6) 4_666
Ag2 N3 2.220(6) .
Ag2 O1 2.500(5) .
O1 C1 1.257(10) .
O2 C1 1.244(9) .
O3 C10 1.247(9) .
O3 Ag1 2.566(5) 2_646
O4 C10 1.253(9) .
N1 C15 1.332(9) .
N1 C11 1.337(9) .
N2 C18 1.335(9) .
N2 C19 1.360(9) .
N2 Ag1 2.186(6) 4_666
N3 C25 1.336(9) .
N3 C21 1.341(9) .
N4 C28 1.340(9) .
N4 C29 1.336(9) .
N4 Ag2 2.206(6) 4_465
O5 H5C 0.7999 .
O5 H5D 0.8000 .
O6 H6D 0.8081 .
O6 H6C 0.7873 .
O7 H7D 0.8001 .
O7 H7C 0.8000 .
O8 H8C 0.8084 .
O8 H8D 0.8103 .
C1 C2 1.522(10) .
C2 C3 1.503(10) .
C2 H2A 0.9700 .
C2 H2B 0.9700 .
C3 C4 1.365(10) .
C3 C8 1.391(10) .
C4 C5 1.420(11) .
C4 H4 0.9300 .
C5 C6 1.346(12) .
C5 H5 0.9300 .
C6 C7 1.387(12) .
C6 H6 0.9300 .
C7 C8 1.408(11) .
C7 H7 0.9300 .
C8 C9 1.512(10) .
C9 C10 1.529(10) .
C9 H9A 0.9700 .
C9 H9B 0.9700 .
C11 C12 1.388(10) .
C11 H11 0.9300 .
C12 C13 1.400(10) .
C12 H12 0.9300 .
C13 C14 1.373(10) .
C13 C16 1.463(10) .
C14 C15 1.376(10) .
C14 H14 0.9300 .
C15 H15 0.9300 .
C16 C20 1.387(10) .
C16 C17 1.400(10) .
C17 C18 1.370(10) .
C17 H17 0.9300 .
C18 H18 0.9300 .
C19 C20 1.353(10) .
C19 H19 0.9300 .
C20 H20 0.9300 .
C21 C22 1.391(10) .
C21 H21 0.9300 .
C22 C23 1.420(10) .
C22 H22 0.9300 .
C23 C24 1.376(10) .
C23 C26 1.478(10) .
C24 C25 1.373(10) .
C24 H24 0.9300 .
C25 H25 0.9300 .
C26 C30 1.391(10) .
C26 C27 1.389(10) .
C27 C28 1.375(10) .
C27 H27 0.9300 .
C28 H28 0.9300 .
C29 C30 1.358(10) .
C29 H29 0.9300 .
C30 H30 0.9300 .

loop_
_geom_hbond_atom_site_label_D
_geom_hbond_atom_site_label_H
_geom_hbond_atom_site_label_A
_geom_hbond_distance_DH
_geom_hbond_distance_HA
_geom_hbond_distance_DA
_geom_hbond_angle_DHA
_geom_hbond_site_symmetry_A
O8 H8C O4 0.81 1.88 2.676(9) 169.0 3_656
O7 H7C O2 0.80 2.11 2.874(9) 158.6 3_656
O7 H7D O3 0.80 1.97 2.762(8) 171.5 3_656
O6 H6D O5 0.81 2.01 2.793(9) 163.6 1_554
O5 H5D O6 0.80 1.98 2.775(10) 178.9 3_756
O5 H5C O7 0.80 2.22 2.810(9) 130.7 3_656

loop_
_geom_torsion_atom_site_label_1
_geom_torsion_atom_site_label_2
_geom_torsion_atom_site_label_3
_geom_torsion_atom_site_label_4
_geom_torsion
_geom_torsion_site_symmetry_1
_geom_torsion_site_symmetry_4
N2 Ag1 Ag2 N4 178.6(2) 4_465 4_666
N1 Ag1 Ag2 N4 -12.4(2) . 4_666
O3 Ag1 Ag2 N4 82.1(2) 2_656 4_666
N2 Ag1 Ag2 N3 10.4(2) 4_465 .
N1 Ag1 Ag2 N3 179.4(2) . .
O3 Ag1 Ag2 N3 -86.1(2) 2_656 .
N2 Ag1 Ag2 O1 -75.1(2) 4_465 .
N1 Ag1 Ag2 O1 94.0(2) . .
O3 Ag1 Ag2 O1 -171.56(19) 2_656 .
N4 Ag2 O1 C1 -71.6(5) 4_666 .
N3 Ag2 O1 C1 100.9(5) . .
Ag1 Ag2 O1 C1 -166.7(5) . .
N2 Ag1 N1 C15 -119.9(11) 4_465 .
O3 Ag1 N1 C15 7.3(6) 2_656 .
Ag2 Ag1 N1 C15 113.6(6) . .
N2 Ag1 N1 C11 67.4(13) 4_465 .
O3 Ag1 N1 C11 -165.5(6) 2_656 .
Ag2 Ag1 N1 C11 -59.1(6) . .
N4 Ag2 N3 C25 -82.3(10) 4_666 .
O1 Ag2 N3 C25 120.0(7) . .
Ag1 Ag2 N3 C25 59.9(6) . .
N4 Ag2 N3 C21 110.8(8) 4_666 .
O1 Ag2 N3 C21 -46.9(6) . .
Ag1 Ag2 N3 C21 -107.0(5) . .
Ag2 O1 C1 O2 16.2(9) . .
Ag2 O1 C1 C2 -162.5(5) . .
O2 C1 C2 C3 168.2(7) . .
O1 C1 C2 C3 -12.9(10) . .
C1 C2 C3 C4 107.0(8) . .
C1 C2 C3 C8 -71.4(10) . .
C8 C3 C4 C5 0.4(12) . .
C2 C3 C4 C5 -178.1(7) . .
C3 C4 C5 C6 -0.3(13) . .
C4 C5 C6 C7 0.9(13) . .
C5 C6 C7 C8 -1.5(13) . .
C4 C3 C8 C7 -1.0(11) . .
C2 C3 C8 C7 177.4(7) . .
C4 C3 C8 C9 176.0(7) . .
C2 C3 C8 C9 -5.6(11) . .
C6 C7 C8 C3 1.6(12) . .
C6 C7 C8 C9 -175.5(7) . .
C3 C8 C9 C10 -83.4(9) . .
C7 C8 C9 C10 93.6(9) . .
Ag1 O3 C10 O4 10.8(8) 2_646 .
Ag1 O3 C10 C9 -165.9(5) 2_646 .
C8 C9 C10 O3 103.6(9) . .
C8 C9 C10 O4 -73.2(9) . .
C15 N1 C11 C12 1.5(12) . .
Ag1 N1 C11 C12 174.4(6) . .
N1 C11 C12 C13 -1.9(13) . .
C11 C12 C13 C14 2.0(12) . .
C11 C12 C13 C16 -175.7(8) . .
C12 C13 C14 C15 -1.9(12) . .
C16 C13 C14 C15 175.8(8) . .
C11 N1 C15 C14 -1.4(12) . .
Ag1 N1 C15 C14 -174.5(6) . .
C13 C14 C15 N1 1.7(13) . .
C14 C13 C16 C20 -32.4(12) . .
C12 C13 C16 C20 145.2(8) . .
C14 C13 C16 C17 148.7(8) . .
C12 C13 C16 C17 -33.7(12) . .
C20 C16 C17 C18 0.0(12) . .
C13 C16 C17 C18 179.0(8) . .
C19 N2 C18 C17 -0.8(13) . .
Ag1 N2 C18 C17 -178.6(7) 4_666 .
C16 C17 C18 N2 0.4(13) . .
C18 N2 C19 C20 1.0(12) . .
Ag1 N2 C19 C20 178.7(6) 4_666 .
N2 C19 C20 C16 -0.6(12) . .
C17 C16 C20 C19 0.1(12) . .
C13 C16 C20 C19 -178.8(7) . .
C25 N3 C21 C22 1.9(12) . .
Ag2 N3 C21 C22 169.7(6) . .
N3 C21 C22 C23 -2.7(12) . .
C21 C22 C23 C24 1.4(11) . .
C21 C22 C23 C26 -176.4(7) . .
C22 C23 C24 C25 0.4(12) . .
C26 C23 C24 C25 178.2(8) . .
C21 N3 C25 C24 0.1(12) . .
Ag2 N3 C25 C24 -166.7(6) . .
C23 C24 C25 N3 -1.3(13) . .
C24 C23 C26 C30 31.7(12) . .
C22 C23 C26 C30 -150.7(8) . .
C24 C23 C26 C27 -144.8(8) . .
C22 C23 C26 C27 32.9(12) . .
C30 C26 C27 C28 1.7(12) . .
C23 C26 C27 C28 178.3(7) . .
C29 N4 C28 C27 2.0(12) . .
Ag2 N4 C28 C27 -173.6(6) 4_465 .
C26 C27 C28 N4 -1.8(13) . .
C28 N4 C29 C30 -2.1(12) . .
Ag2 N4 C29 C30 173.6(6) 4_465 .
N4 C29 C30 C26 2.1(13) . .
C27 C26 C30 C29 -1.8(12) . .
C23 C26 C30 C29 -178.5(7) . .
